data_4344973
loop_
_publ_author_name
'Hisamatsu, Yosuke'
'Kumar, Sarvendra'
'Aoki, Shin'

_publ_section_title
;
 Design and Synthesis of Tris-Heteroleptic Cyclometalated Iridium(III)
 Complexes Consisting of Three Different Nonsymmetric Ligands Based on
 Ligand-Selective Electrophilic Reactions via Interligand HOMO Hopping
 Phenomena.
;
_journal_issue 2
_journal_name_full 'Inorganic chemistry'
_journal_page_first 886
_journal_page_last 899
_journal_paper_doi 10.1021/acs.inorgchem.6b02519
_journal_volume 56
_journal_year 2017
_chemical_formula_sum 'C41 H34 Br Cl3 Ir N4 O2 S'
_chemical_formula_weight 1025.24
_chemical_name_systematic
;
 ?
;
_space_group_IT_number 14
_symmetry_cell_setting monoclinic
_symmetry_space_group_name_Hall '-P 2ybc'
_symmetry_space_group_name_H-M 'P 1 21/c 1'
_atom_sites_solution_hydrogens geom
_atom_sites_solution_primary direct
_atom_sites_solution_secondary difmap
_audit_creation_method SHELXL-97
_cell_angle_alpha 90.00
_cell_angle_beta 95.524(2)
_cell_angle_gamma 90.00
_cell_formula_units_Z 4
_cell_length_a 9.8804(8)
_cell_length_b 23.5726(19)
_cell_length_c 17.0400(14)
_cell_measurement_reflns_used 5860
_cell_measurement_temperature 170(2)
_cell_measurement_theta_max 25.26
_cell_measurement_theta_min 2.45
_cell_volume 3950.3(6)
_computing_cell_refinement 'Bruker SAINT'
_computing_data_collection 'Bruker APEX2'
_computing_data_reduction 'Bruker SAINT'
_computing_molecular_graphics 'Bruker SHELXTL'
_computing_publication_material 'Bruker SHELXTL'
_computing_structure_refinement 'SHELXL-2014 (Sheldrick 2014)'
_computing_structure_solution 'SHELXS-97 (Sheldrick 2008)'
_diffrn_ambient_temperature 170(2)
_diffrn_measured_fraction_theta_full 0.996
_diffrn_measured_fraction_theta_max 0.995
_diffrn_measurement_device_type 'Bruker APEX-II CCD'
_diffrn_measurement_method '\f and \w scans'
_diffrn_radiation_monochromator graphite
_diffrn_radiation_source 'fine-focus sealed tube'
_diffrn_radiation_type MoK\a
_diffrn_radiation_wavelength 0.71073
_diffrn_reflns_av_R_equivalents 0.0428
_diffrn_reflns_av_sigmaI/netI 0.0491
_diffrn_reflns_limit_h_max 11
_diffrn_reflns_limit_h_min -11
_diffrn_reflns_limit_k_max 28
_diffrn_reflns_limit_k_min -28
_diffrn_reflns_limit_l_max 20
_diffrn_reflns_limit_l_min -14
_diffrn_reflns_number 20241
_diffrn_reflns_theta_full 25.00
_diffrn_reflns_theta_max 25.32
_diffrn_reflns_theta_min 1.48
_exptl_absorpt_coefficient_mu 4.688
_exptl_absorpt_correction_T_max 0.8346
_exptl_absorpt_correction_T_min 0.3991
_exptl_absorpt_correction_type multi-scan
_exptl_crystal_colour yellow
_exptl_crystal_density_diffrn 1.724
_exptl_crystal_density_method 'not measured'
_exptl_crystal_description prism
_exptl_crystal_F_000 2012
_exptl_crystal_size_max 0.24
_exptl_crystal_size_mid 0.08
_exptl_crystal_size_min 0.04
_refine_diff_density_max 1.169
_refine_diff_density_min -0.589
_refine_diff_density_rms 0.149
_refine_ls_extinction_method none
_refine_ls_goodness_of_fit_ref 1.075
_refine_ls_hydrogen_treatment mixed
_refine_ls_matrix_type full
_refine_ls_number_parameters 493
_refine_ls_number_reflns 7177
_refine_ls_number_restraints 0
_refine_ls_restrained_S_all 1.075
_refine_ls_R_factor_all 0.0434
_refine_ls_R_factor_gt 0.0306
_refine_ls_shift/su_max 0.001
_refine_ls_shift/su_mean 0.000
_refine_ls_structure_factor_coef Fsqd
_refine_ls_weighting_details 'calc w=1/[\s^2^(Fo^2^)+(0.0418P)^2^+0.5847P] where P=(Fo^2^+2Fc^2^)/3'
_refine_ls_weighting_scheme calc
_refine_ls_wR_factor_gt 0.0687
_refine_ls_wR_factor_ref 0.0832
_reflns_number_gt 5879
_reflns_number_total 7177
_reflns_threshold_expression >2\s(I)
_cod_data_source_file ic6b02519_si_002.cif
_cod_data_source_block yh0728
_cod_depositor_comments
;
The following automatic conversions were performed:

'_symmetry_cell_setting' value 'Monoclinic' changed to 'monoclinic'
according to
/usr/data/users/saulius/crontab/automatic-downloads/rss-feeds/ACS/lib/dictionaries/cif_core.dic
dictionary named 'cif_core.dic' version 2.4.2 from 2011-04-26.

Automatic conversion script
Id: cif_fix_values 4268 2015-11-12 08:31:59Z antanas 

 Adding full bibliography for 4344973.cif.
;
_cod_original_sg_symbol_H-M 'P 21/c'
_cod_database_code 4344973

loop_
_symmetry_equiv_pos_as_xyz
'x, y, z'
'-x, y+1/2, -z+1/2'
'-x, -y, -z'
'x, -y-1/2, z-1/2'

loop_
_atom_site_label
_atom_site_type_symbol
_atom_site_fract_x
_atom_site_fract_y
_atom_site_fract_z
_atom_site_U_iso_or_equiv
_atom_site_adp_type
_atom_site_occupancy
_atom_site_symmetry_multiplicity
_atom_site_calc_flag
_atom_site_refinement_flags
Ir1 Ir 0.693150(18) 0.043547(8) 0.273818(11) 0.01485(7) Uani 1 1 d .
Br1 Br 1.06576(6) 0.19858(2) 0.00108(3) 0.03222(15) Uani 1 1 d .
S1 S 0.47074(12) 0.13799(5) 0.18313(7) 0.0161(3) Uani 1 1 d .
Cl3 Cl 0.16784(18) 0.15485(7) 0.42618(11) 0.0489(4) Uani 1 1 d .
Cl1 Cl 0.3498(2) 0.24572(7) 0.39824(13) 0.0643(6) Uani 1 1 d .
Cl2 Cl 0.1037(3) 0.22911(8) 0.29418(11) 0.0710(6) Uani 1 1 d .
O1 O 0.4036(3) 0.12239(14) 0.25098(19) 0.0192(7) Uani 1 1 d .
O2 O 0.4020(3) 0.12363(15) 0.1071(2) 0.0233(8) Uani 1 1 d .
N4 N 0.6209(4) 0.11255(17) 0.1944(2) 0.0170(9) Uani 1 1 d .
N2 N 0.6832(4) -0.01591(17) 0.1861(2) 0.0184(9) Uani 1 1 d .
N1 N 0.6959(4) 0.09585(17) 0.3688(2) 0.0167(9) Uani 1 1 d .
C29 C 0.6884(5) 0.1620(2) 0.0756(3) 0.0210(11) Uani 1 1 d .
H29 H 0.5973 0.1717 0.0576 0.025 Uiso 1 1 calc R
C18 C 0.8962(6) -0.1135(2) 0.3134(3) 0.0279(12) Uani 1 1 d .
H18 H 0.9119 -0.1447 0.2802 0.033 Uiso 1 1 calc R
C13 C 0.6061(6) -0.0523(2) 0.0595(3) 0.0328(14) Uani 1 1 d .
H13 H 0.5557 -0.0467 0.0098 0.039 Uiso 1 1 calc R
C27 C 0.9263(5) 0.1671(2) 0.0571(3) 0.0221(12) Uani 1 1 d .
C34 C 0.5793(10) 0.2979(3) 0.2440(5) 0.066(2) Uani 1 1 d .
H34 H 0.6425 0.3167 0.2806 0.080 Uiso 1 1 calc R
C14 C 0.6736(6) -0.1027(2) 0.0763(3) 0.0311(13) Uani 1 1 d .
H14 H 0.6704 -0.1324 0.0384 0.037 Uiso 1 1 calc R
N3 N 0.8729(4) 0.07538(16) 0.2265(2) 0.0171(9) Uani 1 1 d .
C11 C 0.5218(5) 0.0177(2) 0.3179(3) 0.0173(10) Uani 1 1 d .
C32 C 0.4852(5) 0.2132(2) 0.1855(3) 0.0247(12) Uani 1 1 d .
C25 C 1.0909(5) 0.1120(2) 0.1477(3) 0.0193(11) Uani 1 1 d .
H25 H 1.1662 0.1243 0.1214 0.023 Uiso 1 1 calc R
C28 C 0.7959(5) 0.1811(2) 0.0336(3) 0.0235(12) Uani 1 1 d .
H28 H 0.7765 0.2041 -0.0119 0.028 Uiso 1 1 calc R
C26 C 0.9603(5) 0.1306(2) 0.1219(3) 0.0184(11) Uani 1 1 d .
C12 C 0.6125(6) -0.0101(2) 0.1153(3) 0.0271(12) Uani 1 1 d .
H12 H 0.5652 0.0243 0.1034 0.033 Uiso 1 1 calc R
C3 C 0.6880(6) 0.1634(2) 0.5020(3) 0.0271(12) Uani 1 1 d .
H3 H 0.6853 0.1864 0.5476 0.033 Uiso 1 1 calc R
C5 C 0.5952(5) 0.0886(2) 0.4166(3) 0.0211(11) Uani 1 1 d .
C15 C 0.7453(6) -0.1091(2) 0.1487(3) 0.0256(12) Uani 1 1 d .
H15 H 0.7930 -0.1434 0.1611 0.031 Uiso 1 1 calc R
C21 C 0.8498(5) -0.0219(2) 0.4095(3) 0.0217(11) Uani 1 1 d .
H21 H 0.8333 0.0086 0.4437 0.026 Uiso 1 1 calc R
C30 C 0.7141(5) 0.1296(2) 0.1423(3) 0.0172(10) Uani 1 1 d .
C17 C 0.8145(5) -0.0678(2) 0.2838(3) 0.0208(11) Uani 1 1 d .
C7 C 0.3822(5) 0.0318(2) 0.4280(3) 0.0216(11) Uani 1 1 d .
H7 H 0.3671 0.0503 0.4759 0.026 Uiso 1 1 calc R
C31 C 0.8509(5) 0.1117(2) 0.1635(3) 0.0160(10) Uani 1 1 d .
C1 C 0.7898(5) 0.1366(2) 0.3877(3) 0.0229(12) Uani 1 1 d .
H1 H 0.8597 0.1421 0.3539 0.028 Uiso 1 1 calc R
C6 C 0.4973(5) 0.0449(2) 0.3897(3) 0.0198(11) Uani 1 1 d .
C10 C 0.4264(5) -0.0222(2) 0.2876(3) 0.0202(11) Uani 1 1 d .
H10 H 0.4399 -0.0409 0.2395 0.024 Uiso 1 1 calc R
C37 C 0.3966(6) 0.2445(3) 0.1360(4) 0.0414(16) Uani 1 1 d .
H37 H 0.3346 0.2264 0.0979 0.050 Uiso 1 1 calc R
C23 C 0.9997(5) 0.0581(2) 0.2486(3) 0.0207(11) Uani 1 1 d .
H23 H 1.0144 0.0326 0.2918 0.025 Uiso 1 1 calc R
C33 C 0.5784(7) 0.2384(3) 0.2403(4) 0.0414(16) Uani 1 1 d .
H33 H 0.6396 0.2163 0.2742 0.050 Uiso 1 1 calc R
C2 C 0.7897(5) 0.1702(2) 0.4527(3) 0.0243(12) Uani 1 1 d .
H2 H 0.8585 0.1979 0.4639 0.029 Uiso 1 1 calc R
C22 C 0.7929(5) -0.0200(2) 0.3310(3) 0.0182(11) Uani 1 1 d .
C4 C 0.5909(5) 0.1225(2) 0.4837(3) 0.0233(12) Uani 1 1 d .
H4 H 0.5200 0.1173 0.5169 0.028 Uiso 1 1 calc R
C24 C 1.1113(5) 0.0760(2) 0.2107(3) 0.0205(11) Uani 1 1 d .
H24 H 1.2003 0.0633 0.2285 0.025 Uiso 1 1 calc R
C36 C 0.3991(8) 0.3028(3) 0.1426(5) 0.061(2) Uani 1 1 d .
H36 H 0.3364 0.3249 0.1098 0.073 Uiso 1 1 calc R
C19 C 0.9534(6) -0.1129(2) 0.3906(3) 0.0308(13) Uani 1 1 d .
H19 H 1.0087 -0.1436 0.4107 0.037 Uiso 1 1 calc R
C20 C 0.9294(5) -0.0670(2) 0.4386(3) 0.0271(12) Uani 1 1 d .
H20 H 0.9680 -0.0665 0.4919 0.033 Uiso 1 1 calc R
C35 C 0.4894(10) 0.3287(3) 0.1950(6) 0.068(3) Uani 1 1 d .
H35 H 0.4907 0.3690 0.1979 0.082 Uiso 1 1 calc R
C8 C 0.2906(5) -0.0082(2) 0.3960(3) 0.0256(12) Uani 1 1 d .
H8 H 0.2126 -0.0172 0.4220 0.031 Uiso 1 1 calc R
C9 C 0.3126(5) -0.0353(2) 0.3256(3) 0.0240(12) Uani 1 1 d .
H9 H 0.2494 -0.0628 0.3037 0.029 Uiso 1 1 calc R
C16 C 0.7491(5) -0.0657(2) 0.2042(3) 0.0202(11) Uani 1 1 d .
C38 C 0.2348(8) 0.1959(3) 0.3531(4) 0.0478(19) Uani 1 1 d .
C43 C 0.8503(7) 0.0388(3) -0.0601(4) 0.0402(15) Uani 1 1 d .
C44 C 1.0055(6) -0.0214(3) 0.0338(4) 0.0339(14) Uiso 1 1 d .
C42 C 0.8433(8) 0.0813(3) -0.1275(4) 0.0556(19) Uani 1 1 d .
H42A H 0.7482 0.0915 -0.1427 0.083 Uiso 1 1 calc R
H42B H 0.8826 0.0645 -0.1728 0.083 Uiso 1 1 calc R
H42C H 0.8946 0.1155 -0.1105 0.083 Uiso 1 1 calc R
H38 H 0.298(7) 0.177(3) 0.315(4) 0.07(2) Uiso 1 1 d .
H44A H 0.965(5) -0.008(2) 0.073(3) 0.027(15) Uiso 1 1 d .
H44B H 0.950(5) -0.058(2) 0.017(3) 0.020(13) Uiso 1 1 d .
H43A H 0.794(6) 0.058(2) -0.018(4) 0.040(17) Uiso 1 1 d .
H43B H 0.789(6) 0.008(3) -0.076(3) 0.038(17) Uiso 1 1 d .

loop_
_atom_site_aniso_label
_atom_site_aniso_U_11
_atom_site_aniso_U_22
_atom_site_aniso_U_33
_atom_site_aniso_U_23
_atom_site_aniso_U_13
_atom_site_aniso_U_12
Ir1 0.01486(11) 0.01656(11) 0.01323(11) -0.00028(8) 0.00180(7) -0.00033(8)
Br1 0.0259(3) 0.0342(3) 0.0385(3) 0.0112(3) 0.0135(3) -0.0002(2)
S1 0.0143(6) 0.0169(6) 0.0174(6) -0.0011(5) 0.0033(5) 0.0015(5)
Cl3 0.0546(10) 0.0373(9) 0.0586(11) 0.0128(8) 0.0246(9) 0.0057(8)
Cl1 0.0583(12) 0.0370(9) 0.1033(16) -0.0033(10) 0.0371(12) -0.0029(9)
Cl2 0.1276(19) 0.0448(10) 0.0400(10) -0.0018(9) 0.0048(11) 0.0140(11)
O1 0.0145(17) 0.0237(19) 0.0199(18) -0.0009(15) 0.0044(14) -0.0005(14)
O2 0.0166(18) 0.032(2) 0.0211(18) -0.0020(16) 0.0007(15) 0.0020(16)
N4 0.017(2) 0.019(2) 0.017(2) 0.0028(18) 0.0059(17) 0.0032(17)
N2 0.021(2) 0.019(2) 0.016(2) -0.0018(18) 0.0011(18) -0.0004(18)
N1 0.017(2) 0.020(2) 0.013(2) 0.0010(17) -0.0010(17) -0.0002(17)
C29 0.019(3) 0.021(3) 0.024(3) 0.003(2) 0.002(2) 0.002(2)
C18 0.033(3) 0.024(3) 0.026(3) 0.002(2) -0.001(2) 0.003(2)
C13 0.047(4) 0.030(3) 0.020(3) -0.003(2) -0.006(3) 0.013(3)
C27 0.024(3) 0.021(3) 0.023(3) 0.001(2) 0.014(2) -0.003(2)
C34 0.097(7) 0.036(4) 0.069(6) -0.019(4) 0.024(5) -0.026(4)
C14 0.046(4) 0.026(3) 0.020(3) -0.005(2) -0.005(3) 0.006(3)
N3 0.017(2) 0.017(2) 0.016(2) 0.0001(18) 0.0002(17) -0.0015(18)
C11 0.015(3) 0.019(3) 0.018(3) 0.005(2) 0.000(2) 0.001(2)
C32 0.024(3) 0.022(3) 0.031(3) 0.002(2) 0.016(2) 0.002(2)
C25 0.013(3) 0.021(3) 0.024(3) -0.004(2) 0.003(2) -0.001(2)
C28 0.027(3) 0.022(3) 0.022(3) 0.005(2) 0.006(2) 0.003(2)
C26 0.021(3) 0.020(3) 0.016(2) -0.005(2) 0.005(2) -0.001(2)
C12 0.035(3) 0.022(3) 0.022(3) 0.001(2) -0.005(2) 0.009(2)
C3 0.035(3) 0.024(3) 0.022(3) -0.010(2) -0.003(2) 0.001(2)
C5 0.024(3) 0.022(3) 0.017(3) 0.003(2) 0.004(2) 0.004(2)
C15 0.033(3) 0.020(3) 0.023(3) 0.000(2) 0.000(2) 0.006(2)
C21 0.022(3) 0.027(3) 0.016(3) 0.002(2) 0.002(2) -0.003(2)
C30 0.017(3) 0.018(3) 0.016(2) -0.003(2) 0.001(2) -0.001(2)
C17 0.020(3) 0.019(3) 0.024(3) 0.003(2) 0.004(2) 0.000(2)
C7 0.022(3) 0.031(3) 0.012(2) 0.004(2) 0.004(2) 0.003(2)
C31 0.016(3) 0.018(2) 0.014(2) -0.002(2) 0.002(2) 0.002(2)
C1 0.022(3) 0.023(3) 0.023(3) 0.002(2) 0.002(2) -0.002(2)
C6 0.021(3) 0.020(3) 0.018(3) 0.005(2) 0.003(2) 0.001(2)
C10 0.023(3) 0.019(3) 0.018(3) 0.002(2) -0.002(2) 0.002(2)
C37 0.036(4) 0.032(3) 0.058(4) 0.013(3) 0.016(3) 0.006(3)
C23 0.021(3) 0.022(3) 0.019(3) 0.001(2) 0.001(2) 0.004(2)
C33 0.052(4) 0.030(3) 0.042(4) -0.013(3) 0.007(3) -0.008(3)
C2 0.028(3) 0.020(3) 0.023(3) -0.004(2) -0.004(2) -0.004(2)
C22 0.014(3) 0.020(3) 0.021(3) 0.005(2) 0.006(2) -0.003(2)
C4 0.029(3) 0.028(3) 0.014(3) 0.000(2) 0.004(2) 0.005(2)
C24 0.016(3) 0.018(3) 0.027(3) -0.001(2) 0.000(2) 0.000(2)
C36 0.064(5) 0.030(4) 0.095(6) 0.022(4) 0.038(5) 0.017(4)
C19 0.030(3) 0.025(3) 0.036(3) 0.006(3) -0.006(3) 0.001(2)
C20 0.028(3) 0.031(3) 0.022(3) 0.007(2) -0.001(2) -0.004(2)
C35 0.103(7) 0.015(3) 0.098(7) 0.002(4) 0.065(6) 0.000(4)
C8 0.020(3) 0.034(3) 0.024(3) 0.010(2) 0.009(2) 0.005(2)
C9 0.018(3) 0.025(3) 0.028(3) 0.008(2) -0.002(2) -0.003(2)
C16 0.022(3) 0.020(3) 0.018(3) 0.005(2) 0.003(2) 0.002(2)
C38 0.072(5) 0.030(3) 0.049(4) -0.005(3) 0.038(4) 0.003(3)
C43 0.046(4) 0.032(4) 0.041(4) -0.007(3) -0.004(3) -0.001(3)
C42 0.071(5) 0.053(5) 0.040(4) -0.005(4) -0.011(4) 0.004(4)

loop_
_atom_type_symbol
_atom_type_description
_atom_type_scat_dispersion_real
_atom_type_scat_dispersion_imag
_atom_type_scat_source
C C 0.0033 0.0016 'International Tables Vol C Tables 4.2.6.8 and 6.1.1.4'
H H 0.0000 0.0000 'International Tables Vol C Tables 4.2.6.8 and 6.1.1.4'
N N 0.0061 0.0033 'International Tables Vol C Tables 4.2.6.8 and 6.1.1.4'
O O 0.0106 0.0060 'International Tables Vol C Tables 4.2.6.8 and 6.1.1.4'
S S 0.1246 0.1234 'International Tables Vol C Tables 4.2.6.8 and 6.1.1.4'
Br Br -0.2901 2.4595 'International Tables Vol C Tables 4.2.6.8 and 6.1.1.4'
Ir Ir -1.4442 7.9887 'International Tables Vol C Tables 4.2.6.8 and 6.1.1.4'
Cl Cl 0.1484 0.1585 'International Tables Vol C Tables 4.2.6.8 and 6.1.1.4'

loop_
_geom_angle_atom_site_label_1
_geom_angle_atom_site_label_2
_geom_angle_atom_site_label_3
_geom_angle
_geom_angle_site_symmetry_1
_geom_angle_site_symmetry_3
C22 Ir1 C11 89.10(19) . .
C22 Ir1 N1 95.64(18) . .
C11 Ir1 N1 80.44(18) . .
C22 Ir1 N2 80.18(18) . .
C11 Ir1 N2 94.72(18) . .
N1 Ir1 N2 173.70(15) . .
C22 Ir1 N3 93.32(17) . .
C11 Ir1 N3 177.22(17) . .
N1 Ir1 N3 97.96(15) . .
N2 Ir1 N3 87.04(15) . .
C22 Ir1 N4 167.26(16) . .
C11 Ir1 N4 102.68(17) . .
N1 Ir1 N4 91.16(15) . .
N2 Ir1 N4 93.85(16) . .
N3 Ir1 N4 75.02(15) . .
O1 S1 O2 116.7(2) . .
O1 S1 N4 107.7(2) . .
O2 S1 N4 111.8(2) . .
O1 S1 C32 106.2(2) . .
O2 S1 C32 106.5(2) . .
N4 S1 C32 107.5(2) . .
C30 N4 S1 118.6(3) . .
C30 N4 Ir1 114.2(3) . .
S1 N4 Ir1 126.7(2) . .
C12 N2 C16 119.1(4) . .
C12 N2 Ir1 124.9(4) . .
C16 N2 Ir1 115.9(3) . .
C1 N1 C5 118.2(4) . .
C1 N1 Ir1 125.3(3) . .
C5 N1 Ir1 116.6(3) . .
C30 C29 C28 120.6(5) . .
C19 C18 C17 120.1(5) . .
C12 C13 C14 119.4(5) . .
C28 C27 C26 121.8(4) . .
C28 C27 Br1 118.2(4) . .
C26 C27 Br1 120.0(4) . .
C35 C34 C33 120.2(8) . .
C15 C14 C13 118.5(5) . .
C23 N3 C31 119.0(4) . .
C23 N3 Ir1 124.9(3) . .
C31 N3 Ir1 115.8(3) . .
C10 C11 C6 117.2(4) . .
C10 C11 Ir1 129.0(4) . .
C6 C11 Ir1 113.8(4) . .
C37 C32 C33 121.9(5) . .
C37 C32 S1 118.6(5) . .
C33 C32 S1 119.4(4) . .
C24 C25 C26 120.3(5) . .
C27 C28 C29 120.9(5) . .
C25 C26 C27 125.6(4) . .
C25 C26 C31 118.0(4) . .
C27 C26 C31 116.4(4) . .
N2 C12 C13 122.4(5) . .
C4 C3 C2 118.5(5) . .
N1 C5 C4 120.0(5) . .
N1 C5 C6 113.8(4) . .
C4 C5 C6 126.2(4) . .
C14 C15 C16 120.7(5) . .
C20 C21 C22 122.0(5) . .
C29 C30 N4 127.2(5) . .
C29 C30 C31 118.0(4) . .
N4 C30 C31 114.8(4) . .
C18 C17 C22 121.1(5) . .
C18 C17 C16 123.5(5) . .
C22 C17 C16 115.4(5) . .
C8 C7 C6 119.8(5) . .
N3 C31 C26 121.0(4) . .
N3 C31 C30 117.2(4) . .
C26 C31 C30 121.9(4) . .
N1 C1 C2 123.6(5) . .
C7 C6 C11 121.0(5) . .
C7 C6 C5 123.6(4) . .
C11 C6 C5 115.2(4) . .
C9 C10 C11 121.8(5) . .
C32 C37 C36 118.7(7) . .
N3 C23 C24 122.5(5) . .
C32 C33 C34 117.5(7) . .
C1 C2 C3 119.0(5) . .
C21 C22 C17 116.7(5) . .
C21 C22 Ir1 128.7(4) . .
C17 C22 Ir1 114.5(4) . .
C3 C4 C5 120.7(5) . .
C25 C24 C23 119.2(5) . .
C35 C36 C37 120.9(8) . .
C18 C19 C20 119.4(5) . .
C21 C20 C19 120.6(5) . .
C36 C35 C34 120.8(7) . .
C7 C8 C9 120.1(5) . .
C10 C9 C8 120.0(5) . .
N2 C16 C15 119.9(5) . .
N2 C16 C17 113.7(4) . .
C15 C16 C17 126.4(5) . .
Cl2 C38 Cl3 110.2(4) . .
Cl2 C38 Cl1 111.4(3) . .
Cl3 C38 Cl1 109.3(4) . .
C44 C43 C42 112.1(6) 3_755 .
C43 C44 C44 113.6(7) 3_755 3_755

loop_
_geom_bond_atom_site_label_1
_geom_bond_atom_site_label_2
_geom_bond_distance
_geom_bond_site_symmetry_2
Ir1 C22 1.995(5) .
Ir1 C11 2.011(5) .
Ir1 N1 2.032(4) .
Ir1 N2 2.044(4) .
Ir1 N3 2.155(4) .
Ir1 N4 2.192(4) .
Br1 C27 1.901(5) .
S1 O1 1.435(3) .
S1 O2 1.444(4) .
S1 N4 1.594(4) .
S1 C32 1.778(5) .
Cl3 C38 1.756(6) .
Cl1 C38 1.758(7) .
Cl2 C38 1.746(8) .
N4 C30 1.398(6) .
N2 C12 1.341(6) .
N2 C16 1.364(6) .
N1 C1 1.353(6) .
N1 C5 1.357(6) .
C29 C30 1.373(7) .
C29 C28 1.411(7) .
C18 C19 1.380(8) .
C18 C17 1.409(7) .
C13 C12 1.372(7) .
C13 C14 1.380(7) .
C27 C28 1.353(7) .
C27 C26 1.414(7) .
C34 C35 1.369(12) .
C34 C33 1.402(9) .
C14 C15 1.371(7) .
N3 C23 1.337(6) .
N3 C31 1.373(6) .
C11 C10 1.395(7) .
C11 C6 1.422(7) .
C32 C37 1.371(8) .
C32 C33 1.382(8) .
C25 C24 1.369(7) .
C25 C26 1.393(7) .
C26 C31 1.421(6) .
C3 C4 1.373(7) .
C3 C2 1.379(7) .
C5 C4 1.400(7) .
C5 C6 1.456(7) .
C15 C16 1.389(7) .
C21 C20 1.385(7) .
C21 C22 1.400(7) .
C30 C31 1.428(7) .
C17 C22 1.414(7) .
C17 C16 1.446(7) .
C7 C8 1.382(7) .
C7 C6 1.399(7) .
C1 C2 1.360(7) .
C10 C9 1.387(7) .
C37 C36 1.379(9) .
C23 C24 1.395(7) .
C36 C35 1.346(12) .
C19 C20 1.392(8) .
C8 C9 1.394(7) .
C43 C44 1.508(9) 3_755
C43 C42 1.522(9) .
C44 C43 1.508(9) 3_755
C44 C44 1.528(12) 3_755

loop_
_geom_torsion_atom_site_label_1
_geom_torsion_atom_site_label_2
_geom_torsion_atom_site_label_3
_geom_torsion_atom_site_label_4
_geom_torsion
O1 S1 N4 C30 -169.7(3)
O2 S1 N4 C30 60.9(4)
C32 S1 N4 C30 -55.7(4)
O1 S1 N4 Ir1 19.3(3)
O2 S1 N4 Ir1 -110.1(3)
C32 S1 N4 Ir1 133.4(3)
C22 Ir1 N4 C30 -8.9(10)
C11 Ir1 N4 C30 -166.1(3)
N1 Ir1 N4 C30 113.4(3)
N2 Ir1 N4 C30 -70.4(3)
N3 Ir1 N4 C30 15.5(3)
C22 Ir1 N4 S1 162.4(7)
C11 Ir1 N4 S1 5.2(3)
N1 Ir1 N4 S1 -75.3(3)
N2 Ir1 N4 S1 100.9(3)
N3 Ir1 N4 S1 -173.2(3)
C22 Ir1 N2 C12 173.7(4)
C11 Ir1 N2 C12 85.5(4)
N1 Ir1 N2 C12 125.0(14)
N3 Ir1 N2 C12 -92.4(4)
N4 Ir1 N2 C12 -17.6(4)
C22 Ir1 N2 C16 -3.0(3)
C11 Ir1 N2 C16 -91.3(4)
N1 Ir1 N2 C16 -51.7(16)
N3 Ir1 N2 C16 90.9(3)
N4 Ir1 N2 C16 165.7(3)
C22 Ir1 N1 C1 94.5(4)
C11 Ir1 N1 C1 -177.3(4)
N2 Ir1 N1 C1 142.6(13)
N3 Ir1 N1 C1 0.4(4)
N4 Ir1 N1 C1 -74.7(4)
C22 Ir1 N1 C5 -85.1(4)
C11 Ir1 N1 C5 3.0(3)
N2 Ir1 N1 C5 -37.0(16)
N3 Ir1 N1 C5 -179.3(3)
N4 Ir1 N1 C5 105.7(4)
C12 C13 C14 C15 0.0(9)
C22 Ir1 N3 C23 -10.3(4)
C11 Ir1 N3 C23 140(3)
N1 Ir1 N3 C23 85.8(4)
N2 Ir1 N3 C23 -90.3(4)
N4 Ir1 N3 C23 174.9(4)
C22 Ir1 N3 C31 162.7(3)
C11 Ir1 N3 C31 -47(4)
N1 Ir1 N3 C31 -101.1(3)
N2 Ir1 N3 C31 82.7(3)
N4 Ir1 N3 C31 -12.1(3)
C22 Ir1 C11 C10 -87.7(5)
N1 Ir1 C11 C10 176.4(5)
N2 Ir1 C11 C10 -7.6(5)
N3 Ir1 C11 C10 122(3)
N4 Ir1 C11 C10 87.4(5)
C22 Ir1 C11 C6 92.5(4)
N1 Ir1 C11 C6 -3.3(3)
N2 Ir1 C11 C6 172.6(4)
N3 Ir1 C11 C6 -58(4)
N4 Ir1 C11 C6 -92.4(4)
O1 S1 C32 C37 -102.5(4)
O2 S1 C32 C37 22.5(5)
N4 S1 C32 C37 142.5(4)
O1 S1 C32 C33 73.2(5)
O2 S1 C32 C33 -161.8(4)
N4 S1 C32 C33 -41.8(5)
C26 C27 C28 C29 3.4(8)
Br1 C27 C28 C29 -176.1(4)
C30 C29 C28 C27 1.2(8)
C24 C25 C26 C27 -179.1(5)
C24 C25 C26 C31 0.8(7)
C28 C27 C26 C25 176.8(5)
Br1 C27 C26 C25 -3.8(7)
C28 C27 C26 C31 -3.1(7)
Br1 C27 C26 C31 176.3(3)
C16 N2 C12 C13 -1.3(8)
Ir1 N2 C12 C13 -177.9(4)
C14 C13 C12 N2 0.5(9)
C1 N1 C5 C4 -0.4(7)
Ir1 N1 C5 C4 179.3(4)
C1 N1 C5 C6 178.3(4)
Ir1 N1 C5 C6 -2.0(5)
C13 C14 C15 C16 0.5(9)
C28 C29 C30 N4 172.9(5)
C28 C29 C30 C31 -5.5(7)
S1 N4 C30 C29 -7.5(7)
Ir1 N4 C30 C29 164.5(4)
S1 N4 C30 C31 171.0(3)
Ir1 N4 C30 C31 -17.0(5)
C19 C18 C17 C22 2.1(8)
C19 C18 C17 C16 -178.9(5)
C23 N3 C31 C26 0.3(7)
Ir1 N3 C31 C26 -173.1(3)
C23 N3 C31 C30 -179.4(4)
Ir1 N3 C31 C30 7.1(5)
C25 C26 C31 N3 -1.1(7)
C27 C26 C31 N3 178.9(4)
C25 C26 C31 C30 178.7(4)
C27 C26 C31 C30 -1.4(7)
C29 C30 C31 N3 -174.6(4)
N4 C30 C31 N3 6.8(6)
C29 C30 C31 C26 5.7(7)
N4 C30 C31 C26 -173.0(4)
C5 N1 C1 C2 0.9(7)
Ir1 N1 C1 C2 -178.8(4)
C8 C7 C6 C11 0.1(7)
C8 C7 C6 C5 176.4(5)
C10 C11 C6 C7 0.1(7)
Ir1 C11 C6 C7 179.9(4)
C10 C11 C6 C5 -176.5(4)
Ir1 C11 C6 C5 3.3(6)
N1 C5 C6 C7 -177.3(5)
C4 C5 C6 C7 1.2(8)
N1 C5 C6 C11 -0.9(6)
C4 C5 C6 C11 177.7(5)
C6 C11 C10 C9 -0.3(7)
Ir1 C11 C10 C9 180.0(4)
C33 C32 C37 C36 -1.5(8)
S1 C32 C37 C36 174.1(5)
C31 N3 C23 C24 0.7(7)
Ir1 N3 C23 C24 173.5(4)
C37 C32 C33 C34 0.2(8)
S1 C32 C33 C34 -175.3(5)
C35 C34 C33 C32 0.5(10)
N1 C1 C2 C3 -0.8(8)
C4 C3 C2 C1 0.3(8)
C20 C21 C22 C17 3.4(7)
C20 C21 C22 Ir1 -172.7(4)
C18 C17 C22 C21 -3.7(7)
C16 C17 C22 C21 177.2(4)
C18 C17 C22 Ir1 172.9(4)
C16 C17 C22 Ir1 -6.2(5)
C11 Ir1 C22 C21 -84.0(4)
N1 Ir1 C22 C21 -3.7(4)
N2 Ir1 C22 C21 -178.9(5)
N3 Ir1 C22 C21 94.6(4)
N4 Ir1 C22 C21 118.2(8)
C11 Ir1 C22 C17 99.8(4)
N1 Ir1 C22 C17 -179.9(3)
N2 Ir1 C22 C17 4.9(3)
N3 Ir1 C22 C17 -81.5(4)
N4 Ir1 C22 C17 -58.0(10)
C2 C3 C4 C5 0.1(8)
N1 C5 C4 C3 -0.1(8)
C6 C5 C4 C3 -178.6(5)
C26 C25 C24 C23 0.2(7)
N3 C23 C24 C25 -1.0(7)
C32 C37 C36 C35 2.0(10)
C17 C18 C19 C20 0.1(8)
C22 C21 C20 C19 -1.3(8)
C18 C19 C20 C21 -0.5(8)
C37 C36 C35 C34 -1.2(11)
C33 C34 C35 C36 0.0(11)
C6 C7 C8 C9 -0.2(8)
C11 C10 C9 C8 0.2(8)
C7 C8 C9 C10 0.0(8)
C12 N2 C16 C15 1.7(7)
Ir1 N2 C16 C15 178.6(4)
C12 N2 C16 C17 -176.4(5)
Ir1 N2 C16 C17 0.5(5)
C14 C15 C16 N2 -1.3(8)
C14 C15 C16 C17 176.6(5)
C18 C17 C16 N2 -175.4(5)
C22 C17 C16 N2 3.7(6)
C18 C17 C16 C15 6.6(8)
C22 C17 C16 C15 -174.3(5)
